data_7249502
loop_
_publ_author_name
'Sharma, Preeti'
'Ahmad, Musheer'
'Haq, Nazrul'
'Siddiqui, Kafeel Ahmad'

_publ_section_title
;
 I3&#x2212; entrapped cationic Zn(ii) coordination polymer: selective
 detection and dose-dependent photocatalytic degradation of roxithromycin
;
_journal_issue 45
_journal_name_full CrystEngComm
_journal_page_first 6472
_journal_page_last 6485
_journal_paper_doi 10.1039/D4CE01006J
_journal_volume 26
_journal_year 2024
_chemical_formula_moiety '2(I3), 2(C14 H18 I N4 Zn)'
_chemical_formula_sum 'C28 H36 I8 N8 Zn2'
_chemical_formula_weight 1630.68
_space_group_crystal_system triclinic
_space_group_IT_number 2
_space_group_name_Hall '-P 1'
_space_group_name_H-M_alt 'P -1'
_symmetry_Int_Tables_number 2
_atom_sites_solution_primary iterative
_audit_creation_date 2024-08-10
_audit_creation_method
;
Olex2 1.2
(compiled 2018.05.29 svn.r3508 for OlexSys, GUI svn.r5506)
;
_audit_update_record
;
2024-10-03 deposited with the CCDC.	2024-10-29 downloaded from the CCDC.
;
_cell_angle_alpha 64.7140(10)
_cell_angle_beta 83.7600(10)
_cell_angle_gamma 76.1820(10)
_cell_formula_units_Z 4
_cell_length_a 14.0131(2)
_cell_length_b 17.7473(3)
_cell_length_c 20.2507(3)
_cell_measurement_reflns_used 39895
_cell_measurement_temperature 293(2)
_cell_measurement_theta_max 26.8090
_cell_measurement_theta_min 2.0220
_cell_volume 4421.79(12)
_computing_cell_refinement 'CrysAlisPro 1.171.40.82a (Rigaku OD, 2020)'
_computing_data_collection 'CrysAlisPro 1.171.40.82a (Rigaku OD, 2020)'
_computing_data_reduction 'CrysAlisPro 1.171.40.82a (Rigaku OD, 2020)'
_computing_molecular_graphics 'Olex2 (Dolomanov et al., 2009)'
_computing_publication_material 'Olex2 (Dolomanov et al., 2009)'
_computing_structure_refinement 'olex2.refine (Bourhis et al., 2015)'
_computing_structure_solution 'olex2.solve (Bourhis et al., 2015)'
_diffrn_ambient_temperature 293(2)
_diffrn_detector 'Hybrid Pixel Array Detector'
_diffrn_detector_area_resol_mean 10.0000
_diffrn_detector_type HyPix3000
_diffrn_measured_fraction_theta_full 0.9566
_diffrn_measured_fraction_theta_max 0.9566
_diffrn_measurement_details
;
List of Runs (angles in degrees, time in seconds):

  # Type    Start    End  Width  t~exp~   \w     \q     \k     \f   Frames
#--------------------------------------------------------------------------
  1  \w      8.00  53.00   0.50    4.00    --   10.55  37.00  90.00   90
  2  \w     30.00  72.00   0.50    4.00    --   10.55  77.00 150.00   84
  3  \w    -16.00  79.00   0.50    4.00    --   10.55  77.00   0.00  190
  4  \w     -2.00  62.00   0.50    4.00    --   10.55  37.00 -90.00  128
  5  \w    -16.00  79.00   0.50    4.00    --   10.55  77.00  30.00  190
  6  \w    -16.00  79.00   0.50    4.00    --   10.55  77.00-120.00  190
  7  \w    -32.00  56.00   0.50    4.00    --  -11.09  57.00 -90.00  176
  8  \w    -37.00   4.00   0.50    4.00    --  -11.09 -37.00 -90.00   82
  9  \w    -23.00  46.00   0.50    4.00    --   10.55 -99.00-180.00  138
 10  \w     12.00  61.00   0.50    4.00    --   10.55-125.00-180.00   98
 11  \w     30.00  82.00   0.50    4.00    --   10.55-159.00 -88.00  104
 12  \w     12.00  61.00   0.50    4.00    --   10.55-125.00 -60.00   98
 13  \w      7.00  57.00   0.50    4.00    --   10.55-118.00  64.00  100
 14  \w    -16.00  19.00   0.50    4.00    --   10.55  77.00 150.00   70
 15  \w    -22.00  41.00   0.50    4.00    --  -11.09  37.00 120.00  126
 16  \w    -56.00  21.00   0.50    4.00    --   10.55 -37.00  60.00  154
 17  \w    -13.00  31.00   0.50    4.00    --   10.55 -99.00 120.00   88
 18  \w    -22.00  29.00   0.50    4.00    --   10.55 -99.00  90.00  102
 19  \w    -23.00  17.00   0.50    4.00    --  -11.09 -99.00  60.00   80
 20  \w    -23.00  21.00   0.50    4.00    --  -11.09 -99.00  90.00   88
 21  \w    -21.00  13.00   0.50    4.00    --  -11.09 -99.00 150.00   68
 22  \w    -62.00  -3.00   0.50    4.00    --   10.55 -19.00  90.00  118
 23  \w    -62.00   3.00   0.50    4.00    --   10.55 -19.00   0.00  130
 24  \w    -57.00   3.00   0.50    4.00    --   10.55 -19.00 -30.00  120
 25  \w    -11.00  23.00   0.50    4.00    --  -11.09 -99.00 -90.00   68
 26  \w    -21.00  19.00   0.50    4.00    --  -11.09 -99.00 -60.00   80
 27  \w    -23.00  19.00   0.50    4.00    --  -11.09 -99.00-120.00   84
 28  \w    -56.00  21.00   0.50    4.00    --   10.55 -37.00-180.00  154
 29  \w    -62.00   5.00   0.50    4.00    --   10.55 -19.00-150.00  134
 30  \w    -59.00   4.00   0.50    4.00    --   10.55 -19.00 -60.00  126
 31  \w    -69.00  -2.00   0.50    4.00    --  -11.09 -37.00-120.00  134
 32  \w    -71.00   2.00   0.50    4.00    --  -11.09 -19.00-120.00  146
 33  \w    -77.00 -48.00   0.50    4.00    --  -11.09 -37.00 -90.00   58
;
_diffrn_measurement_device 'four-circle diffractometer'
_diffrn_measurement_device_type 'XtaLAB Synergy, Dualflex, HyPix3000'
_diffrn_measurement_method '\w scans'
_diffrn_orient_matrix_type 'CrysAlisPro convention (1999,Acta A55,543-557)'
_diffrn_orient_matrix_UB_11 -0.0300596012
_diffrn_orient_matrix_UB_12 0.0302283000
_diffrn_orient_matrix_UB_13 0.0118630000
_diffrn_orient_matrix_UB_21 -0.0150886952
_diffrn_orient_matrix_UB_22 0.0268549000
_diffrn_orient_matrix_UB_23 -0.0365002000
_diffrn_orient_matrix_UB_31 -0.0398248065
_diffrn_orient_matrix_UB_32 -0.0203123000
_diffrn_orient_matrix_UB_33 0.0052608000
_diffrn_radiation_monochromator mirror
_diffrn_radiation_probe x-ray
_diffrn_radiation_type 'Mo K\a'
_diffrn_radiation_wavelength 0.71073
_diffrn_reflns_av_R_equivalents 0.0380
_diffrn_reflns_av_unetI/netI 0.0328
_diffrn_reflns_limit_h_max 18
_diffrn_reflns_limit_h_min -17
_diffrn_reflns_limit_k_max 22
_diffrn_reflns_limit_k_min -22
_diffrn_reflns_limit_l_max 25
_diffrn_reflns_limit_l_min -26
_diffrn_reflns_number 143675
_diffrn_reflns_theta_full 27.4104
_diffrn_reflns_theta_max 27.41
_diffrn_reflns_theta_min 1.76
_diffrn_source 'micro-focus sealed X-ray tube'
_diffrn_source_type 'PhotonJet (Mo) X-ray Source'
_exptl_absorpt_coefficient_mu 6.700
_exptl_absorpt_correction_T_max 1.00000
_exptl_absorpt_correction_T_min 0.75778
_exptl_absorpt_correction_type multi-scan
_exptl_absorpt_process_details
;
CrysAlisPro 1.171.40.82a (Rigaku Oxford Diffraction, 2020)
Empirical absorption correction using spherical harmonics,
implemented in SCALE3 ABSPACK scaling algorithm.
;
_exptl_crystal_colour brown
_exptl_crystal_colour_primary brown
_exptl_crystal_density_diffrn 2.4493
_exptl_crystal_description block
_exptl_crystal_F_000 2966.3890
_exptl_crystal_size_max 0.45
_exptl_crystal_size_mid 0.21
_exptl_crystal_size_min 0.15
_refine_diff_density_max 2.2150
_refine_diff_density_min -2.2307
_refine_diff_density_rms 0.2506
_refine_ls_d_res_high 0.7719
_refine_ls_d_res_low 11.5752
_refine_ls_extinction_expression Fc^*^=kFc[1+0.001xFc^2^\l^3^/sin(2\q)]^-1/4^
_refine_ls_goodness_of_fit_ref 1.0275
_refine_ls_hydrogen_treatment mixed
_refine_ls_matrix_type full
_refine_ls_number_constraints 128
_refine_ls_number_parameters 830
_refine_ls_number_reflns 19256
_refine_ls_number_restraints 0
_refine_ls_restrained_S_all 1.0275
_refine_ls_R_factor_all 0.1200
_refine_ls_R_factor_gt 0.0616
_refine_ls_shift/su_max 0.0002
_refine_ls_shift/su_mean 0.0001
_refine_ls_structure_factor_coef Fsqd
_refine_ls_weighting_details 'w=1/[\s^2^(Fo^2^)+(0.0784P)^2^+54.9151P] where P=(Fo^2^+2Fc^2^)/3'
_refine_ls_weighting_scheme calc
_refine_ls_wR_factor_gt 0.1870
_refine_ls_wR_factor_ref 0.2349
_reflns_Friedel_coverage 0.0
_reflns_limit_h_max 18
_reflns_limit_h_min -17
_reflns_limit_k_max 22
_reflns_limit_k_min -20
_reflns_limit_l_max 26
_reflns_limit_l_min 0
_reflns_number_gt 7636
_reflns_number_total 19256
_reflns_threshold_expression I>=2u(I)
_cod_data_source_file d4ce01006j2.cif
_cod_data_source_block PR31
_cod_depositor_comments 'Adding full bibliography for 7249502.cif.'
_cod_database_code 7249502
_chemical_oxdiff_formula 'C124 H128 Cu40 N20 '
_diffrn_oxdiff_digest_frames
;
01228d30950d82275e28e5d36837749c9103183429b
;
_reflns_odcompleteness_completeness 99.96
_reflns_odcompleteness_iscentric 1
_reflns_odcompleteness_theta 26.32
_olex2_refinement_description
;
1. Fixed Uiso
 At 1.2 times of:
  All C(H) groups, All C(H,H) groups, All N(H) groups
2.a Ternary CH refined with riding coordinates:
 N3(H3), N11(H11a), N10(H10), N2(H2), N6(H6), N15(H15a), N7(H7), N14(H14)
2.b Secondary CH2 refined with riding coordinates:
 C22(H22a,H22b), C50(H50a,H50b), C48(H48a,H48b), C34(H34a,H34b), C8(H8a,H8b),
 C9(H9a,H9b), C6(H6a,H6b), C37(H37a,H37b), C21(H21a,H21b), C51(H51a,H51b),
 C23(H23a,H23b), C49(H49a,H49b), C20(H20a,H20b), C36(H36a,H36b), C35(H35a,H35b),
  C7(H7a,H7b)
2.c Aromatic/amide H refined with riding coordinates:
 C56(H56), C55(H55), C54(H54), C53(H53), C43(H43), C44(H44), C45(H45),
 C46(H46), C14(H14a), C13(H13), C12(H12), C11(H11), C1(H1), C2(H2a), C3(H3a),
 C4(H4), C42(H42), C41(H41), C40(H40), C39(H39), C29(H29), C32(H32), C31(H31),
 C30(H30), C28(H28), C27(H27), C26(H26), C25(H25), C15(H15), C16(H16), C17(H17),
  C18(H18)
;
_olex2_submission_special_instructions 'No special instructions were received'
_oxdiff_exptl_absorpt_empirical_details
;
Empirical correction (ABSPACK) includes:
- Absorption correction using spherical harmonics
- Frame scaling
;
_oxdiff_exptl_absorpt_empirical_full_max 1.315
_oxdiff_exptl_absorpt_empirical_full_min 0.855

loop_
_space_group_symop_id
_space_group_symop_operation_xyz
1 x,y,z
2 -x,-y,-z

loop_
_atom_site_label
_atom_site_type_symbol
_atom_site_fract_x
_atom_site_fract_y
_atom_site_fract_z
_atom_site_U_iso_or_equiv
_atom_site_adp_type
_atom_site_occupancy
_atom_site_refinement_flags_posn
I1 I 0.74401(13) 1.23967(9) 0.52232(7) 0.1029(5) Uani 1.000000 .
I2 I 0.74494(8) 1.31408(7) 0.36256(6) 0.0665(3) Uani 1.000000 .
I3 I 0.74591(11) 1.38853(9) 0.20472(7) 0.0837(4) Uani 1.000000 .
I4 I 0.13198(12) 0.87563(12) -0.00277(9) 0.1140(6) Uani 1.000000 .
I5 I 0.12202(9) 0.70787(11) -0.00240(7) 0.0973(5) Uani 1.000000 .
I6 I 0.10105(13) 0.55206(11) -0.00078(8) 0.1172(6) Uani 1.000000 .
I7 I 0.39884(13) 0.44789(12) 1.00061(8) 0.1193(6) Uani 1.000000 .
I8 I 0.37787(9) 0.29210(11) 1.00246(7) 0.0989(5) Uani 1.000000 .
I9 I 0.36780(12) 0.12438(12) 1.00286(9) 0.1152(6) Uani 1.000000 .
I10 I -0.24605(11) -0.38847(9) 0.79517(7) 0.0835(4) Uani 1.000000 .
I11 I -0.24491(8) -0.31402(7) 0.63732(6) 0.0656(3) Uani 1.000000 .
I12 I -0.24397(13) -0.23949(9) 0.47774(7) 0.1036(5) Uani 1.000000 .
I13 I 0.86411(8) 1.07275(7) 0.28017(6) 0.0647(3) Uani 1.000000 .
Zn17 Zn 0.67674(12) 1.10524(11) 0.26190(9) 0.0492(5) Uani 1.000000 .
N13 N 0.6185(9) 1.0838(8) 0.3709(6) 0.053(3) Uani 1.000000 .
N14 N 0.5927(10) 1.2280(7) 0.2444(6) 0.060(4) Uani 1.000000 .
H14 H 0.6344(10) 1.2582(7) 0.2482(6) 0.073(4) Uiso 1.000000 R
N15 N 0.6719(9) 1.1623(7) 0.1416(6) 0.056(3) Uani 1.000000 .
H15a H 0.7342(9) 1.1531(7) 0.1241(6) 0.067(4) Uiso 1.000000 R
N16 N 0.6325(9) 1.0125(9) 0.2426(8) 0.055(4) Uani 1.000000 .
C43 C 0.6306(9) 0.9334(10) 0.2934(9) 0.063(4) Uani 1.000000 .
H43 H 0.6356(9) 0.9222(10) 0.3423(9) 0.076(5) Uiso 1.000000 R
C44 C 0.6217(13) 0.8692(12) 0.2765(13) 0.080(6) Uani 1.000000 .
H44 H 0.6236(13) 0.8145(12) 0.3127(13) 0.096(7) Uiso 1.000000 R
C45 C 0.6098(11) 0.8871(12) 0.2045(12) 0.077(5) Uani 1.000000 .
H45 H 0.6023(11) 0.8450(12) 0.1909(12) 0.092(7) Uiso 1.000000 R
C46 C 0.6091(12) 0.9700(13) 0.1521(10) 0.069(5) Uani 1.000000 .
H46 H 0.6004(12) 0.9848(13) 0.1029(10) 0.083(6) Uiso 1.000000 R
C47 C 0.6213(10) 1.0275(11) 0.1748(10) 0.060(4) Uani 1.000000 .
C48 C 0.6136(13) 1.1182(14) 0.1198(10) 0.080(7) Uani 1.000000 .
H48a H 0.5453(13) 1.1481(14) 0.1149(10) 0.096(8) Uiso 1.000000 R
H48b H 0.6366(13) 1.1188(14) 0.0726(10) 0.096(8) Uiso 1.000000 R
C49 C 0.6356(12) 1.2542(10) 0.1187(8) 0.064(4) Uani 1.000000 .
H49a H 0.6894(12) 1.2798(10) 0.1189(8) 0.076(5) Uiso 1.000000 R
H49b H 0.6111(12) 1.2795(10) 0.0692(8) 0.076(5) Uiso 1.000000 R
C50 C 0.5515(12) 1.2739(11) 0.1703(9) 0.066(5) Uani 1.000000 .
H50a H 0.4942(12) 1.2540(11) 0.1671(9) 0.079(6) Uiso 1.000000 R
H50b H 0.5326(12) 1.3348(11) 0.1573(9) 0.079(6) Uiso 1.000000 R
C51 C 0.5207(13) 1.2207(10) 0.3029(8) 0.052(5) Uani 1.000000 .
H51a H 0.5033(13) 1.2743(10) 0.3078(8) 0.062(6) Uiso 1.000000 R
H51b H 0.4617(13) 1.2112(10) 0.2893(8) 0.062(6) Uiso 1.000000 R
C52 C 0.5541(9) 1.1515(10) 0.3743(9) 0.056(4) Uani 1.000000 .
C53 C 0.5224(12) 1.1543(12) 0.4412(10) 0.070(5) Uani 1.000000 .
H53 H 0.4793(12) 1.2017(12) 0.4440(10) 0.084(6) Uiso 1.000000 R
C54 C 0.5577(15) 1.0844(15) 0.5016(10) 0.082(6) Uani 1.000000 .
H54 H 0.5375(15) 1.0847(15) 0.5468(10) 0.099(7) Uiso 1.000000 R
C55 C 0.6209(12) 1.0137(12) 0.5007(9) 0.072(5) Uani 1.000000 .
H55 H 0.6412(12) 0.9653(12) 0.5432(9) 0.086(6) Uiso 1.000000 R
C56 C 0.6534(11) 1.0184(12) 0.4319(9) 0.068(5) Uani 1.000000 .
H56 H 0.7016(11) 0.9739(12) 0.4287(9) 0.082(6) Uiso 1.000000 R
I14 I 0.12738(8) 0.63290(7) 0.28175(6) 0.0660(3) Uani 1.000000 .
Zn18 Zn 0.31423(12) 0.62136(11) 0.25956(9) 0.0499(5) Uani 1.000000 .
N9 N 0.3582(8) 0.7342(8) 0.2388(6) 0.055(4) Uani 1.000000 .
N10 N 0.3186(10) 0.6737(8) 0.1414(7) 0.060(4) Uani 1.000000 .
H10 H 0.2563(10) 0.6994(8) 0.1245(7) 0.072(4) Uiso 1.000000 R
N11 N 0.3979(9) 0.5141(7) 0.2443(7) 0.053(3) Uani 1.000000 .
H11a H 0.3557(9) 0.4803(7) 0.2488(7) 0.064(4) Uiso 1.000000 R
N12 N 0.3736(10) 0.5405(9) 0.3664(7) 0.057(4) Uani 1.000000 .
C29 C 0.3459(13) 0.5510(13) 0.4284(10) 0.072(6) Uani 1.000000 .
H29 H 0.3044(13) 0.6020(13) 0.4248(10) 0.086(7) Uiso 1.000000 R
C30 C 0.3752(14) 0.4918(13) 0.4948(9) 0.071(5) Uani 1.000000 .
H30 H 0.3520(14) 0.5005(13) 0.5363(9) 0.086(6) Uiso 1.000000 R
C31 C 0.4399(15) 0.4181(13) 0.5007(10) 0.085(6) Uani 1.000000 .
H31 H 0.4628(15) 0.3771(13) 0.5464(10) 0.102(7) Uiso 1.000000 R
C32 C 0.4699(13) 0.4054(10) 0.4416(10) 0.074(5) Uani 1.000000 .
H32 H 0.5121(13) 0.3544(10) 0.4459(10) 0.089(6) Uiso 1.000000 R
C33 C 0.4389(11) 0.4678(11) 0.3728(9) 0.048(4) Uani 1.000000 .
C34 C 0.4725(11) 0.4630(10) 0.3015(9) 0.057(5) Uani 1.000000 .
H34a H 0.4862(11) 0.4040(10) 0.3081(9) 0.068(5) Uiso 1.000000 R
H34b H 0.5330(11) 0.4836(10) 0.2860(9) 0.068(5) Uiso 1.000000 R
C35 C 0.4407(12) 0.5387(10) 0.1693(8) 0.065(5) Uani 1.000000 .
H35a H 0.4956(12) 0.5653(10) 0.1645(8) 0.078(6) Uiso 1.000000 R
H35b H 0.4637(12) 0.4889(10) 0.1587(8) 0.078(6) Uiso 1.000000 R
C36 C 0.3568(13) 0.6028(11) 0.1164(8) 0.078(5) Uani 1.000000 .
H36a H 0.3046(13) 0.5746(11) 0.1180(8) 0.094(6) Uiso 1.000000 R
H36b H 0.3816(13) 0.6255(11) 0.0667(8) 0.094(6) Uiso 1.000000 R
C37 C 0.3781(13) 0.7394(10) 0.1156(8) 0.067(5) Uani 1.000000 .
H37a H 0.4463(13) 0.7132(10) 0.1111(8) 0.080(5) Uiso 1.000000 R
H37b H 0.3558(13) 0.7822(10) 0.0676(8) 0.080(5) Uiso 1.000000 R
C38 C 0.3709(9) 0.7827(10) 0.1682(9) 0.059(4) Uani 1.000000 .
C39 C 0.3789(12) 0.8679(12) 0.1411(12) 0.067(6) Uani 1.000000 .
H39 H 0.3845(12) 0.9011(12) 0.0914(12) 0.080(7) Uiso 1.000000 R
C40 C 0.3779(13) 0.8996(10) 0.1925(11) 0.082(6) Uani 1.000000 .
H40 H 0.3842(13) 0.9555(10) 0.1779(11) 0.098(7) Uiso 1.000000 R
C41 C 0.3675(11) 0.8485(10) 0.2660(11) 0.070(5) Uani 1.000000 .
H41 H 0.3656(11) 0.8699(10) 0.3009(11) 0.084(6) Uiso 1.000000 R
C42 C 0.3602(12) 0.7686(13) 0.2856(9) 0.080(5) Uani 1.000000 .
H42 H 0.3563(12) 0.7343(13) 0.3352(9) 0.096(6) Uiso 1.000000 R
I15 I 0.37261(8) 0.36709(7) 0.71825(7) 0.0664(3) Uani 1.000000 .
Zn19 Zn 0.18537(12) 0.37886(11) 0.74051(9) 0.0485(5) Uani 1.000000 .
N5 N 0.1272(8) 0.4580(7) 0.6344(6) 0.049(3) Uani 1.000000 .
N6 N 0.1036(8) 0.4857(8) 0.7566(7) 0.055(3) Uani 1.000000 .
H6 H 0.1460(8) 0.5196(8) 0.7514(7) 0.066(4) Uiso 1.000000 R
N7 N 0.1803(9) 0.3219(8) 0.8611(6) 0.057(3) Uani 1.000000 .
H7 H 0.2423(9) 0.2952(8) 0.8782(6) 0.069(4) Uiso 1.000000 R
N8 N 0.1424(8) 0.2665(7) 0.7630(7) 0.045(3) Uani 1.000000 .
C15 C 0.1419(10) 0.2343(10) 0.7132(11) 0.058(5) Uani 1.000000 .
H15 H 0.1497(10) 0.2683(10) 0.6640(11) 0.069(6) Uiso 1.000000 R
C16 C 0.1301(14) 0.1531(13) 0.7339(11) 0.077(6) Uani 1.000000 .
H16 H 0.1295(14) 0.1325(13) 0.6988(11) 0.093(7) Uiso 1.000000 R
C17 C 0.1194(11) 0.1022(13) 0.8058(14) 0.085(7) Uani 1.000000 .
H17 H 0.1104(11) 0.0470(13) 0.8208(14) 0.102(8) Uiso 1.000000 R
C18 C 0.1222(11) 0.1358(10) 0.8556(9) 0.072(5) Uani 1.000000 .
H18 H 0.1192(11) 0.1015(10) 0.9053(9) 0.087(6) Uiso 1.000000 R
C19 C 0.1291(13) 0.2172(10) 0.8334(9) 0.054(6) Uani 1.000000 .
C20 C 0.1173(14) 0.2556(12) 0.8856(10) 0.080(6) Uani 1.000000 .
H20a H 0.1372(14) 0.2119(12) 0.9338(10) 0.097(7) Uiso 1.000000 R
H20b H 0.0488(14) 0.2824(12) 0.8882(10) 0.097(7) Uiso 1.000000 R
C21 C 0.1452(13) 0.3916(10) 0.8842(9) 0.067(5) Uani 1.000000 .
H21a H 0.1193(13) 0.3695(10) 0.9336(9) 0.081(6) Uiso 1.000000 R
H21b H 0.1993(13) 0.4172(10) 0.8837(9) 0.081(6) Uiso 1.000000 R
C22 C 0.0648(12) 0.4588(10) 0.8325(9) 0.068(5) Uani 1.000000 .
H22a H 0.0455(12) 0.5075(10) 0.8448(9) 0.082(6) Uiso 1.000000 R
H22b H 0.0075(12) 0.4352(10) 0.8371(9) 0.082(6) Uiso 1.000000 R
C23 C 0.0286(12) 0.5353(8) 0.7003(9) 0.065(4) Uani 1.000000 .
H23a H -0.0311(12) 0.5137(8) 0.7158(9) 0.079(5) Uiso 1.000000 R
H23b H 0.0137(12) 0.5945(8) 0.6933(9) 0.079(5) Uiso 1.000000 R
C24 C 0.0643(12) 0.5299(10) 0.6292(9) 0.059(4) Uani 1.000000 .
C25 C 0.0308(14) 0.5934(13) 0.5623(12) 0.075(6) Uani 1.000000 .
H25 H -0.0101(14) 0.6443(13) 0.5596(12) 0.091(7) Uiso 1.000000 R
C26 C 0.0576(14) 0.5814(14) 0.5011(11) 0.083(6) Uani 1.000000 .
H26 H 0.0302(14) 0.6218(14) 0.4566(11) 0.100(8) Uiso 1.000000 R
C27 C 0.1236(13) 0.5115(14) 0.5036(10) 0.078(6) Uani 1.000000 .
H27 H 0.1463(13) 0.5056(14) 0.4608(10) 0.093(7) Uiso 1.000000 R
C28 C 0.1567(11) 0.4500(11) 0.5694(9) 0.063(4) Uani 1.000000 .
H28 H 0.2006(11) 0.4007(11) 0.5712(9) 0.075(5) Uiso 1.000000 R
I16 I -0.36417(8) -0.07251(8) 0.71976(6) 0.0657(3) Uani 1.000000 .
Zn1A Zn -0.17697(12) -0.10539(11) 0.73841(9) 0.0483(5) Uani 1.000000 .
N1 N -0.1209(9) -0.0826(9) 0.6295(7) 0.055(4) Uani 1.000000 .
N2 N -0.0917(8) -0.2276(7) 0.7548(7) 0.052(3) Uani 1.000000 .
H2 H -0.1330(8) -0.2585(7) 0.7518(7) 0.063(4) Uiso 1.000000 R
N3 N -0.1703(9) -0.1644(9) 0.8577(7) 0.066(4) Uani 1.000000 .
H3 H -0.2326(9) -0.1558(9) 0.8751(7) 0.079(5) Uiso 1.000000 R
N4 N -0.1328(7) -0.0126(8) 0.7564(7) 0.049(3) Uani 1.000000 .
C1 C -0.1536(13) -0.0180(10) 0.5687(9) 0.063(5) Uani 1.000000 .
H1 H -0.1994(13) 0.0284(10) 0.5710(9) 0.075(6) Uiso 1.000000 R
C2 C -0.1226(15) -0.0163(16) 0.5014(10) 0.090(7) Uani 1.000000 .
H2a H -0.1471(15) 0.0314(16) 0.4595(10) 0.108(9) Uiso 1.000000 R
C3 C -0.0577(14) -0.0821(18) 0.4946(11) 0.097(8) Uani 1.000000 .
H3a H -0.0363(14) -0.0818(18) 0.4494(11) 0.117(9) Uiso 1.000000 R
C4 C -0.0249(14) -0.1504(12) 0.5599(10) 0.069(5) Uani 1.000000 .
H4 H 0.0203(14) -0.1976(12) 0.5586(10) 0.083(7) Uiso 1.000000 R
C5 C -0.0570(13) -0.1505(11) 0.6258(9) 0.048(4) Uani 1.000000 .
C6 C -0.0175(9) -0.2220(9) 0.6968(9) 0.071(4) Uani 1.000000 .
H6a H 0.0414(9) -0.2119(9) 0.7097(9) 0.085(5) Uiso 1.000000 R
H6b H -0.0004(9) -0.2755(9) 0.6916(9) 0.085(5) Uiso 1.000000 R
C7 C -0.0507(12) -0.2712(9) 0.8299(9) 0.073(5) Uani 1.000000 .
H7a H -0.0251(12) -0.3313(9) 0.8420(9) 0.087(6) Uiso 1.000000 R
H7b H 0.0026(12) -0.2465(9) 0.8327(9) 0.087(6) Uiso 1.000000 R
C8 C -0.1320(12) -0.2603(10) 0.8830(9) 0.070(5) Uani 1.000000 .
H8a H -0.1068(12) -0.2856(10) 0.9323(9) 0.084(6) Uiso 1.000000 R
H8b H -0.1842(12) -0.2874(10) 0.8823(9) 0.084(6) Uiso 1.000000 R
C9 C -0.1135(11) -0.1189(8) 0.8801(7) 0.058(4) Uani 1.000000 .
H9a H -0.1380(11) -0.1198(8) 0.9270(7) 0.069(5) Uiso 1.000000 R
H9b H -0.0452(11) -0.1489(8) 0.8861(7) 0.069(5) Uiso 1.000000 R
C10 C -0.1191(11) -0.0279(11) 0.8261(9) 0.052(4) Uani 1.000000 .
C11 C -0.1098(12) 0.0359(12) 0.8456(11) 0.075(6) Uani 1.000000 .
H11 H -0.1013(12) 0.0243(12) 0.8942(11) 0.090(7) Uiso 1.000000 R
C12 C -0.1131(14) 0.1153(14) 0.7928(13) 0.083(6) Uani 1.000000 .
H12 H -0.1117(14) 0.1601(14) 0.8048(13) 0.099(8) Uiso 1.000000 R
C13 C -0.1186(10) 0.1288(11) 0.7211(11) 0.067(5) Uani 1.000000 .
H13 H -0.1138(10) 0.1814(11) 0.6837(11) 0.081(6) Uiso 1.000000 R
C14 C -0.1309(12) 0.0662(11) 0.7058(11) 0.056(5) Uani 1.000000 .
H14a H -0.1385(12) 0.0776(11) 0.6572(11) 0.068(6) Uiso 1.000000 R

loop_
_atom_site_aniso_label
_atom_site_aniso_U_11
_atom_site_aniso_U_22
_atom_site_aniso_U_33
_atom_site_aniso_U_12
_atom_site_aniso_U_13
_atom_site_aniso_U_23
I1 0.1393(14) 0.0901(10) 0.0540(8) 0.0132(9) -0.0070(8) -0.0245(7)
I2 0.0615(7) 0.0703(8) 0.0633(7) -0.0081(6) -0.0031(6) -0.0262(6)
I3 0.1099(11) 0.0930(10) 0.0573(8) -0.0511(8) 0.0011(7) -0.0249(7)
I4 0.1052(12) 0.1504(15) 0.0880(11) -0.0179(11) 0.0008(9) -0.0562(11)
I5 0.0516(7) 0.1602(14) 0.0544(8) -0.0026(8) -0.0020(6) -0.0307(9)
I6 0.1171(13) 0.1296(13) 0.0692(10) 0.0115(10) 0.0002(9) -0.0281(9)
I7 0.1170(13) 0.1296(14) 0.0707(10) 0.0110(11) 0.0027(9) -0.0237(9)
I8 0.0552(8) 0.1602(14) 0.0524(8) -0.0040(8) -0.0008(6) -0.0271(8)
I9 0.1077(12) 0.1505(15) 0.0855(11) -0.0172(11) 0.0024(9) -0.0533(11)
I10 0.1089(11) 0.0905(9) 0.0600(8) -0.0503(8) 0.0010(7) -0.0249(7)
I11 0.0615(7) 0.0699(8) 0.0634(8) -0.0095(6) -0.0001(6) -0.0283(6)
I12 0.1395(13) 0.0897(10) 0.0547(8) 0.0162(9) -0.0065(8) -0.0249(7)
I13 0.0444(6) 0.0789(8) 0.0727(8) -0.0099(6) -0.0049(6) -0.0340(7)
Zn17 0.0455(11) 0.0545(11) 0.0478(11) -0.0059(9) -0.0051(9) -0.0228(9)
N13 0.045(8) 0.055(8) 0.054(7) -0.011(7) -0.015(6) -0.015(6)
N14 0.060(10) 0.054(8) 0.065(7) -0.022(7) 0.011(7) -0.020(6)
N15 0.057(9) 0.044(7) 0.055(8) -0.005(6) 0.000(6) -0.012(6)
N16 0.026(8) 0.084(10) 0.063(9) -0.006(7) -0.000(7) -0.042(8)
C43 0.048(7) 0.063(11) 0.081(11) -0.014(7) -0.002(7) -0.030(9)
C44 0.044(13) 0.060(13) 0.129(19) -0.011(10) -0.011(13) -0.032(14)
C45 0.047(9) 0.060(12) 0.118(17) 0.011(8) -0.030(10) -0.037(12)
C46 0.049(12) 0.102(15) 0.082(13) -0.001(11) -0.017(10) -0.065(13)
C47 0.058(8) 0.068(11) 0.055(11) -0.019(8) -0.005(8) -0.023(10)
C48 0.056(13) 0.13(2) 0.059(13) -0.050(13) -0.003(10) -0.023(14)
C49 0.060(12) 0.067(11) 0.057(9) 0.005(9) -0.007(8) -0.028(8)
C50 0.041(10) 0.073(13) 0.085(12) 0.013(9) -0.012(9) -0.045(11)
C51 0.057(14) 0.042(11) 0.056(10) -0.019(10) 0.012(10) -0.018(9)
C52 0.044(7) 0.061(11) 0.059(11) -0.019(7) 0.010(7) -0.020(10)
C53 0.066(11) 0.080(13) 0.072(13) -0.008(10) 0.009(10) -0.044(12)
C54 0.072(15) 0.119(18) 0.066(13) -0.027(14) -0.015(11) -0.041(13)
C55 0.073(12) 0.078(13) 0.042(10) -0.020(10) -0.002(9) -0.002(10)
C56 0.054(10) 0.088(15) 0.066(10) -0.020(10) 0.011(8) -0.035(11)
I14 0.0445(6) 0.0737(8) 0.0761(8) -0.0137(6) 0.0033(6) -0.0278(7)
Zn18 0.0466(11) 0.0507(11) 0.0479(11) -0.0100(9) 0.0025(9) -0.0171(9)
N9 0.043(8) 0.056(9) 0.060(7) 0.001(7) -0.007(6) -0.024(7)
N10 0.054(9) 0.072(9) 0.057(9) -0.037(8) 0.017(7) -0.021(8)
N11 0.049(9) 0.049(7) 0.061(9) -0.003(6) -0.010(7) -0.023(7)
N12 0.059(9) 0.071(10) 0.041(8) -0.017(8) -0.011(7) -0.020(8)
C29 0.059(13) 0.096(15) 0.051(13) -0.020(11) -0.014(11) -0.016(12)
C30 0.066(13) 0.098(15) 0.052(11) -0.031(12) -0.010(10) -0.024(11)
C31 0.086(16) 0.068(14) 0.061(12) -0.028(12) -0.006(11) 0.018(11)
C32 0.069(12) 0.063(10) 0.067(12) -0.014(9) -0.013(10) -0.002(10)
C33 0.047(9) 0.052(11) 0.044(11) -0.013(8) 0.001(8) -0.019(9)
C34 0.044(10) 0.038(11) 0.080(11) 0.004(8) -0.005(9) -0.023(9)
C35 0.073(12) 0.076(12) 0.038(10) -0.006(10) 0.002(9) -0.022(9)
C36 0.107(13) 0.097(14) 0.044(10) 0.004(11) -0.003(9) -0.055(10)
C37 0.080(12) 0.056(10) 0.035(8) 0.005(9) 0.012(8) -0.004(7)
C38 0.041(7) 0.050(10) 0.080(11) -0.007(7) 0.009(7) -0.025(9)
C39 0.047(11) 0.064(13) 0.071(18) -0.011(10) 0.015(11) -0.013(13)
C40 0.071(14) 0.048(10) 0.112(15) -0.000(9) 0.018(12) -0.030(10)
C41 0.050(10) 0.058(10) 0.123(17) -0.007(8) 0.006(10) -0.062(11)
C42 0.050(11) 0.138(17) 0.079(10) -0.007(11) 0.004(8) -0.078(11)
I15 0.0469(7) 0.0727(8) 0.0751(8) -0.0135(6) 0.0038(6) -0.0270(7)
Zn19 0.0441(10) 0.0502(11) 0.0475(11) -0.0084(9) 0.0031(9) -0.0186(9)
N5 0.040(7) 0.045(7) 0.050(7) -0.008(6) 0.012(6) -0.011(6)
N6 0.050(7) 0.068(9) 0.050(8) -0.019(7) 0.001(6) -0.024(7)
N7 0.069(8) 0.054(8) 0.043(7) 0.011(7) -0.013(6) -0.024(7)
N8 0.036(7) 0.053(7) 0.046(10) -0.016(6) 0.006(6) -0.018(7)
C15 0.048(9) 0.045(9) 0.082(16) -0.023(7) 0.014(9) -0.025(10)
C16 0.079(14) 0.094(16) 0.074(13) -0.032(12) 0.003(11) -0.043(12)
C17 0.051(9) 0.079(15) 0.14(2) -0.048(9) 0.012(12) -0.042(16)
C18 0.070(11) 0.047(9) 0.073(9) -0.015(8) 0.002(8) 0.001(7)
C19 0.050(12) 0.062(10) 0.040(11) -0.013(9) 0.006(9) -0.013(9)
C20 0.095(14) 0.098(15) 0.058(13) -0.054(12) 0.009(10) -0.027(12)
C21 0.064(14) 0.058(11) 0.064(11) -0.015(10) -0.003(10) -0.010(9)
C22 0.064(12) 0.059(11) 0.085(13) -0.002(9) 0.006(10) -0.041(10)
C23 0.087(12) 0.050(8) 0.056(12) -0.015(8) -0.005(10) -0.018(8)
C24 0.059(11) 0.051(9) 0.059(10) -0.020(9) -0.013(8) -0.008(8)
C25 0.077(14) 0.067(15) 0.089(15) -0.020(11) -0.032(12) -0.030(13)
C26 0.065(13) 0.120(16) 0.054(13) -0.020(12) -0.013(11) -0.024(12)
C27 0.073(12) 0.117(17) 0.038(11) -0.035(12) 0.019(9) -0.025(12)
C28 0.059(10) 0.081(12) 0.059(10) -0.030(9) 0.024(8) -0.038(9)
I16 0.0445(6) 0.0824(8) 0.0738(8) -0.0116(6) -0.0043(6) -0.0358(7)
Zn1A 0.0425(10) 0.0547(11) 0.0477(11) -0.0077(9) -0.0026(8) -0.0223(9)
N1 0.053(8) 0.085(10) 0.040(10) -0.016(8) 0.009(7) -0.040(9)
N2 0.051(7) 0.044(8) 0.058(10) -0.013(6) 0.001(6) -0.016(7)
N3 0.056(8) 0.096(11) 0.048(9) -0.024(8) -0.003(7) -0.028(8)
N4 0.041(6) 0.048(8) 0.052(8) -0.004(6) -0.013(6) -0.016(7)
C1 0.081(14) 0.064(10) 0.039(11) -0.022(9) -0.014(10) -0.010(9)
C2 0.055(14) 0.17(2) 0.053(13) -0.045(14) 0.001(11) -0.048(14)
C3 0.068(12) 0.21(3) 0.061(14) -0.077(14) 0.052(10) -0.094(17)
C4 0.075(14) 0.091(14) 0.064(11) -0.047(11) 0.022(10) -0.042(10)
C5 0.033(11) 0.086(11) 0.057(10) -0.038(9) 0.008(8) -0.048(9)
C6 0.044(7) 0.078(9) 0.102(13) 0.002(6) 0.003(8) -0.056(9)
C7 0.088(12) 0.053(9) 0.051(11) -0.009(8) -0.015(10) 0.003(8)
C8 0.080(11) 0.057(12) 0.037(11) -0.025(9) 0.011(9) 0.018(9)
C9 0.073(10) 0.058(8) 0.050(8) -0.006(7) -0.028(7) -0.027(7)
C10 0.023(9) 0.077(11) 0.061(10) 0.004(8) -0.008(8) -0.039(9)
C11 0.075(11) 0.066(12) 0.096(16) -0.006(9) -0.015(10) -0.047(12)
C12 0.082(15) 0.097(15) 0.111(18) -0.024(12) -0.017(14) -0.076(15)
C13 0.050(8) 0.062(11) 0.094(14) -0.012(7) -0.019(8) -0.032(10)
C14 0.038(12) 0.057(11) 0.075(15) 0.001(9) -0.017(10) -0.031(11)

loop_
_atom_type_symbol
_atom_type_scat_dispersion_real
_atom_type_scat_dispersion_imag
_atom_type_scat_Cromer_Mann_a1
_atom_type_scat_Cromer_Mann_a2
_atom_type_scat_Cromer_Mann_a3
_atom_type_scat_Cromer_Mann_a4
_atom_type_scat_Cromer_Mann_b1
_atom_type_scat_Cromer_Mann_b2
_atom_type_scat_Cromer_Mann_b3
_atom_type_scat_Cromer_Mann_b4
_atom_type_scat_Cromer_Mann_c
_atom_type_scat_source
_atom_type_scat_dispersion_source
I -0.41187 1.83264 20.14720 18.99490 7.51380 2.27350 4.34700 0.38140 27.76600 66.87760 4.07119989395 'International Tables Volume C Table 6.1.1.4 (pp. 500-502)' 'Henke, Gullikson and Davis, At. Data and Nucl. Data Tables, 1993, 54, 2'
H 0.00000 0.00000 0.49300 0.32291 0.14019 0.04081 10.51090 26.12570 3.14236 57.79970 0.0030380000826 'International Tables Volume C Table 6.1.1.4 (pp. 500-502)' 'Henke, Gullikson and Davis, At. Data and Nucl. Data Tables, 1993, 54, 2'
C 0.00347 0.00161 2.31000 1.02000 1.58860 0.86500 20.84390 10.20750 0.56870 51.65120 0.215599998832 'International Tables Volume C Table 6.1.1.4 (pp. 500-502)' 'Henke, Gullikson and Davis, At. Data and Nucl. Data Tables, 1993, 54, 2'
Zn 0.31207 1.46666 14.07430 7.03180 5.16520 2.41000 3.26550 0.23330 10.31630 58.70970 1.30410003662 'International Tables Volume C Table 6.1.1.4 (pp. 500-502)' 'Henke, Gullikson and Davis, At. Data and Nucl. Data Tables, 1993, 54, 2'
N 0.00653 0.00323 12.21260 3.13220 2.01250 1.16630 0.00570 9.89330 28.99750 0.58260 -11.5290002823 'International Tables Volume C Table 6.1.1.4 (pp. 500-502)' 'Henke, Gullikson and Davis, At. Data and Nucl. Data Tables, 1993, 54, 2'

loop_
_geom_angle_atom_site_label_1
_geom_angle_atom_site_label_2
_geom_angle_atom_site_label_3
_geom_angle
_geom_angle_site_symmetry_1
_geom_angle_site_symmetry_3
_geom_angle_publ_flag
I3 I2 I1 179.66(6) . . ?
I6 I5 I4 176.77(7) . . ?
I9 I8 I7 176.79(7) . . ?
I12 I11 I10 179.72(6) . . ?
N13 Zn17 I13 102.8(3) . . ?
N14 Zn17 I13 119.3(4) . . ?
N14 Zn17 N13 78.8(5) . . ?
N15 Zn17 I13 99.7(3) . . ?
N15 Zn17 N13 155.2(5) . . ?
N15 Zn17 N14 81.1(4) . . ?
N16 Zn17 I13 112.6(3) . . ?
N16 Zn17 N13 102.2(5) . . ?
N16 Zn17 N14 126.5(5) . . ?
N16 Zn17 N15 78.5(5) . . ?
C52 N13 Zn17 113.8(10) . . ?
C56 N13 Zn17 125.4(11) . . ?
C56 N13 C52 119.6(13) . . ?
C50 N14 Zn17 111.7(10) . . ?
C51 N14 Zn17 109.1(9) . . ?
C51 N14 C50 114.7(13) . . ?
C48 N15 Zn17 108.0(10) . . ?
C49 N15 Zn17 106.3(9) . . ?
C49 N15 C48 116.8(14) . . ?
C43 N16 Zn17 124.6(11) . . ?
C47 N16 Zn17 117.2(12) . . ?
C47 N16 C43 117.3(14) . . ?
C44 C43 N16 123.0(16) . . ?
C45 C44 C43 118.2(19) . . ?
C46 C45 C44 118.6(17) . . ?
C47 C46 C45 117.9(17) . . ?
C46 C47 N16 124.9(17) . . ?
C48 C47 N16 116.5(16) . . ?
C48 C47 C46 118.4(17) . . ?
C47 C48 N15 111.3(13) . . ?
C50 C49 N15 111.7(12) . . ?
C49 C50 N14 105.5(13) . . ?
C52 C51 N14 114.3(14) . . ?
C51 C52 N13 114.8(13) . . ?
C53 C52 N13 121.3(16) . . ?
C53 C52 C51 123.8(16) . . ?
C54 C53 C52 116.3(17) . . ?
C55 C54 C53 124.3(17) . . ?
C56 C55 C54 115.6(17) . . ?
C55 C56 N13 122.6(17) . . ?
N9 Zn18 I14 113.1(3) . . ?
N10 Zn18 I14 100.0(4) . . ?
N10 Zn18 N9 81.2(5) . . ?
N11 Zn18 I14 118.5(4) . . ?
N11 Zn18 N9 127.3(5) . . ?
N11 Zn18 N10 80.0(5) . . ?
N12 Zn18 I14 102.7(4) . . ?
N12 Zn18 N9 101.2(5) . . ?
N12 Zn18 N10 153.9(5) . . ?
N12 Zn18 N11 78.0(5) . . ?
C38 N9 Zn18 114.7(10) . . ?
C42 N9 Zn18 127.7(12) . . ?
C42 N9 C38 116.7(14) . . ?
C36 N10 Zn18 110.0(9) . . ?
C37 N10 Zn18 107.6(9) . . ?
C37 N10 C36 114.0(13) . . ?
C34 N11 Zn18 111.9(9) . . ?
C35 N11 Zn18 111.5(9) . . ?
C35 N11 C34 112.6(12) . . ?
C29 N12 Zn18 126.5(13) . . ?
C33 N12 Zn18 116.1(11) . . ?
C33 N12 C29 117.1(15) . . ?
C30 C29 N12 123.3(19) . . ?
C31 C30 C29 119.0(18) . . ?
C32 C31 C30 119.8(18) . . ?
C33 C32 C31 120.5(18) . . ?
C32 C33 N12 120.0(16) . . ?
C34 C33 N12 114.5(14) . . ?
C34 C33 C32 125.4(16) . . ?
C33 C34 N11 111.6(13) . . ?
C36 C35 N11 106.2(13) . . ?
C35 C36 N10 106.9(13) . . ?
C38 C37 N10 111.8(13) . . ?
C37 C38 N9 116.1(13) . . ?
C39 C38 N9 123.9(15) . . ?
C39 C38 C37 120.0(16) . . ?
C40 C39 C38 115.9(18) . . ?
C41 C40 C39 120.2(17) . . ?
C42 C41 C40 118.8(18) . . ?
C41 C42 N9 124.3(17) . . ?
N5 Zn19 I15 102.6(3) . . ?
N6 Zn19 I15 117.9(3) . . ?
N6 Zn19 N5 79.2(5) . . ?
N7 Zn19 I15 100.4(3) . . ?
N7 Zn19 N5 154.8(5) . . ?
N7 Zn19 N6 80.9(5) . . ?
N8 Zn19 I15 112.9(3) . . ?
N8 Zn19 N5 101.8(5) . . ?
N8 Zn19 N6 127.6(5) . . ?
N8 Zn19 N7 78.5(5) . . ?
C24 N5 Zn19 114.5(10) . . ?
C28 N5 Zn19 128.0(10) . . ?
C28 N5 C24 116.8(13) . . ?
C22 N6 Zn19 110.1(9) . . ?
C23 N6 Zn19 110.7(9) . . ?
C23 N6 C22 114.3(12) . . ?
C20 N7 Zn19 107.7(10) . . ?
C21 N7 Zn19 107.6(9) . . ?
C21 N7 C20 115.4(13) . . ?
C15 N8 Zn19 124.4(10) . . ?
C19 N8 Zn19 116.4(12) . . ?
C19 N8 C15 118.4(14) . . ?
C16 C15 N8 121.4(17) . . ?
C17 C16 C15 120.1(18) . . ?
C18 C17 C16 117.4(17) . . ?
C19 C18 C17 121.0(17) . . ?
C18 C19 N8 121.4(19) . . ?
C20 C19 N8 118.1(15) . . ?
C20 C19 C18 120.4(16) . . ?
C19 C20 N7 109.0(14) . . ?
C22 C21 N7 109.6(13) . . ?
C21 C22 N6 108.6(13) . . ?
C24 C23 N6 110.4(13) . . ?
C23 C24 N5 116.1(13) . . ?
C25 C24 N5 121.5(16) . . ?
C25 C24 C23 122.4(17) . . ?
C26 C25 C24 120(2) . . ?
C27 C26 C25 120.6(19) . . ?
C28 C27 C26 118.9(18) . . ?
C27 C28 N5 122.2(16) . . ?
N1 Zn1A I16 102.0(3) . . ?
N2 Zn1A I16 119.8(3) . . ?
N2 Zn1A N1 78.9(5) . . ?
N3 Zn1A I16 100.4(3) . . ?
N3 Zn1A N1 155.0(5) . . ?
N3 Zn1A N2 80.5(5) . . ?
N4 Zn1A I16 112.6(3) . . ?
N4 Zn1A N1 101.5(5) . . ?
N4 Zn1A N2 126.4(4) . . ?
N4 Zn1A N3 79.9(5) . . ?
C1 N1 Zn1A 127.1(13) . . ?
C5 N1 Zn1A 113.2(11) . . ?
C5 N1 C1 118.6(15) . . ?
C6 N2 Zn1A 111.1(9) . . ?
C7 N2 Zn1A 109.5(9) . . ?
C7 N2 C6 114.1(12) . . ?
C8 N3 Zn1A 108.6(10) . . ?
C9 N3 Zn1A 107.8(9) . . ?
C9 N3 C8 116.8(12) . . ?
C10 N4 Zn1A 117.3(11) . . ?
C14 N4 Zn1A 125.2(12) . . ?
C14 N4 C10 116.8(15) . . ?
C2 C1 N1 122.1(18) . . ?
C3 C2 C1 122(2) . . ?
C4 C3 C2 115.2(18) . . ?
C5 C4 C3 122(2) . . ?
C4 C5 N1 120.4(16) . . ?
C6 C5 N1 117.1(15) . . ?
C6 C5 C4 122.3(17) . . ?
C5 C6 N2 109.9(12) . . ?
C8 C7 N2 108.5(12) . . ?
C7 C8 N3 106.1(12) . . ?
C10 C9 N3 113.2(12) . . ?
C9 C10 N4 114.8(14) . . ?
C11 C10 N4 121.9(16) . . ?
C11 C10 C9 123.3(16) . . ?
C12 C11 C10 118.9(19) . . ?
C13 C12 C11 118.9(18) . . ?
C14 C13 C12 119.4(18) . . ?
C13 C14 N4 123.8(18) . . ?

loop_
_geom_bond_atom_site_label_1
_geom_bond_atom_site_label_2
_geom_bond_distance
_geom_bond_site_symmetry_2
_geom_bond_publ_flag
I1 I2 2.9258(17) . ?
I2 I3 2.8902(16) . ?
I4 I5 3.010(3) . ?
I5 I6 2.836(3) . ?
I7 I8 2.834(3) . ?
I8 I9 3.010(3) . ?
I10 I11 2.8905(16) . ?
I11 I12 2.9224(17) . ?
I13 Zn17 2.5825(19) . ?
Zn17 N13 2.173(11) . ?
Zn17 N14 2.114(13) . ?
Zn17 N15 2.206(12) . ?
Zn17 N16 2.082(13) . ?
N13 C52 1.343(17) . ?
N13 C56 1.322(18) . ?
N14 C50 1.472(18) . ?
N14 C51 1.451(19) . ?
N15 C48 1.467(19) . ?
N15 C49 1.464(17) . ?
N16 C43 1.344(18) . ?
N16 C47 1.302(19) . ?
C43 C44 1.36(2) . ?
C44 C45 1.37(2) . ?
C45 C46 1.40(2) . ?
C46 C47 1.34(2) . ?
C47 C48 1.50(2) . ?
C49 C50 1.57(2) . ?
C51 C52 1.47(2) . ?
C52 C53 1.397(19) . ?
C53 C54 1.35(2) . ?
C54 C55 1.36(2) . ?
C55 C56 1.39(2) . ?
I14 Zn18 2.582(2) . ?
Zn18 N9 2.093(13) . ?
Zn18 N10 2.166(12) . ?
Zn18 N11 2.110(12) . ?
Zn18 N12 2.145(13) . ?
N9 C38 1.335(17) . ?
N9 C42 1.335(18) . ?
N10 C36 1.513(18) . ?
N10 C37 1.475(19) . ?
N11 C34 1.472(17) . ?
N11 C35 1.489(18) . ?
N12 C29 1.35(2) . ?
N12 C33 1.356(19) . ?
C29 C30 1.34(2) . ?
C30 C31 1.37(2) . ?
C31 C32 1.32(2) . ?
C32 C33 1.39(2) . ?
C33 C34 1.50(2) . ?
C35 C36 1.55(2) . ?
C37 C38 1.541(19) . ?
C38 C39 1.40(2) . ?
C39 C40 1.38(2) . ?
C40 C41 1.39(2) . ?
C41 C42 1.33(2) . ?
I15 Zn19 2.587(2) . ?
Zn19 N5 2.123(11) . ?
Zn19 N6 2.103(12) . ?
Zn19 N7 2.209(11) . ?
Zn19 N8 2.070(10) . ?
N5 C24 1.335(18) . ?
N5 C28 1.393(17) . ?
N6 C22 1.483(19) . ?
N6 C23 1.464(17) . ?
N7 C20 1.52(2) . ?
N7 C21 1.464(19) . ?
N8 C15 1.356(19) . ?
N8 C19 1.337(18) . ?
C15 C16 1.36(2) . ?
C16 C17 1.36(3) . ?
C17 C18 1.38(2) . ?
C18 C19 1.34(2) . ?
C19 C20 1.46(2) . ?
C21 C22 1.53(2) . ?
C23 C24 1.51(2) . ?
C24 C25 1.38(2) . ?
C25 C26 1.35(3) . ?
C26 C27 1.34(3) . ?
C27 C28 1.35(2) . ?
I16 Zn1A 2.5808(19) . ?
Zn1A N1 2.158(14) . ?
Zn1A N2 2.115(11) . ?
Zn1A N3 2.186(13) . ?
Zn1A N4 2.067(12) . ?
N1 C1 1.307(18) . ?
N1 C5 1.34(2) . ?
N2 C6 1.467(17) . ?
N2 C7 1.488(18) . ?
N3 C8 1.52(2) . ?
N3 C9 1.480(17) . ?
N4 C10 1.347(17) . ?
N4 C14 1.339(18) . ?
C1 C2 1.37(2) . ?
C2 C3 1.35(3) . ?
C3 C4 1.39(3) . ?
C4 C5 1.36(2) . ?
C5 C6 1.50(2) . ?
C7 C8 1.52(2) . ?
C9 C10 1.50(2) . ?
C10 C11 1.38(2) . ?
C11 C12 1.35(3) . ?
C12 C13 1.38(2) . ?
C13 C14 1.33(2) . ?
